data_4132003
loop_
_publ_author_name
'Lui, Erica K. J.'
'Brandt, Jason W.'
'Schafer, Laurel L.'

_publ_section_title
;
 Regio- and Stereoselective Hydroamination of Alkynes Using an Ammonia
 Surrogate: Synthesis of N-Silylenamines as Reactive Synthons.
;
_journal_issue 15
_journal_name_full 'Journal of the American Chemical Society'
_journal_page_first 4973
_journal_page_last 4976
_journal_paper_doi 10.1021/jacs.7b13783
_journal_volume 140
_journal_year 2018
_chemical_formula_moiety 'C46 H66 N4 O2 Si Ti'
_chemical_formula_sum 'C46 H66 N4 O2 Si Ti'
_chemical_formula_weight 783.01
_space_group_crystal_system monoclinic
_space_group_IT_number 14
_space_group_name_Hall '-P 2yn'
_space_group_name_H-M_alt 'P 1 21/n 1'
_atom_sites_solution_hydrogens geom
_atom_sites_solution_primary direct
_audit_creation_date 2017-12-04
_audit_creation_method
;
Olex2 1.2
(compiled 2017.03.28 svn.r3405 for OlexSys, GUI svn.r5337)
;
_cell_angle_alpha 90
_cell_angle_beta 92.073(2)
_cell_angle_gamma 90
_cell_formula_units_Z 4
_cell_length_a 12.4428(12)
_cell_length_b 27.623(3)
_cell_length_c 13.2015(12)
_cell_measurement_reflns_used 9587
_cell_measurement_temperature 90
_cell_measurement_theta_max 27.123
_cell_measurement_theta_min 2.657
_cell_volume 4534.5(8)
_computing_cell_refinement 'SAINT v8.34A (Bruker, 2013)'
_computing_data_reduction 'SAINT v8.34A (Bruker, 2013)'
_computing_molecular_graphics 'Olex2 (Dolomanov et al., 2009)'
_computing_publication_material 'Olex2 (Dolomanov et al., 2009)'
_computing_structure_refinement 'ShelXL (Sheldrick, 2015)'
_computing_structure_solution 'SIR2004 (Burla et al., 2007)'
_diffrn_ambient_temperature 90
_diffrn_detector 'Bruker APEX2 area detector'
_diffrn_detector_area_resol_mean 7.9
_diffrn_detector_type 'CCD area detector'
_diffrn_measured_fraction_theta_full 0.995
_diffrn_measured_fraction_theta_max 0.994
_diffrn_measurement_device 'three-circle diffractometer'
_diffrn_measurement_device_type 'APEX2 DUO'
_diffrn_measurement_method '\w and \f scans'
_diffrn_radiation_monochromator 'mirror optics'
_diffrn_radiation_probe x-ray
_diffrn_radiation_type MoK\a
_diffrn_radiation_wavelength 0.71073
_diffrn_reflns_av_R_equivalents 0.0337
_diffrn_reflns_av_unetI/netI 0.0232
_diffrn_reflns_Laue_measured_fraction_full 0.995
_diffrn_reflns_Laue_measured_fraction_max 0.994
_diffrn_reflns_limit_h_max 15
_diffrn_reflns_limit_h_min -15
_diffrn_reflns_limit_k_max 35
_diffrn_reflns_limit_k_min -35
_diffrn_reflns_limit_l_max 16
_diffrn_reflns_limit_l_min -16
_diffrn_reflns_number 70628
_diffrn_reflns_point_group_measured_fraction_full 0.995
_diffrn_reflns_point_group_measured_fraction_max 0.994
_diffrn_reflns_theta_full 26.000
_diffrn_reflns_theta_max 27.180
_diffrn_reflns_theta_min 1.474
_diffrn_source 'microfocus sealed X-ray tube'
_diffrn_source_type 'Incoatec I\ms'
_exptl_absorpt_coefficient_mu 0.254
_exptl_absorpt_correction_T_max 0.7455
_exptl_absorpt_correction_T_min 0.6353
_exptl_absorpt_correction_type multi-scan
_exptl_absorpt_process_details
;
SADABS-2014/5 (Bruker,2014) was used for absorption correction.
wR2(int) was 0.0640 before and 0.0463 after correction.
The Ratio of minimum to maximum transmission is 0.8522.
The \l/2 correction factor is 0.00150.
;
_exptl_crystal_colour yellow
_exptl_crystal_colour_primary yellow
_exptl_crystal_density_diffrn 1.147
_exptl_crystal_description prism
_exptl_crystal_F_000 1688
_exptl_crystal_size_max 0.58
_exptl_crystal_size_mid 0.514
_exptl_crystal_size_min 0.457
_refine_diff_density_max 0.488
_refine_diff_density_min -0.365
_refine_diff_density_rms 0.047
_refine_ls_extinction_method none
_refine_ls_goodness_of_fit_ref 1.049
_refine_ls_hydrogen_treatment constr
_refine_ls_matrix_type full
_refine_ls_number_parameters 502
_refine_ls_number_reflns 10001
_refine_ls_number_restraints 0
_refine_ls_restrained_S_all 1.049
_refine_ls_R_factor_all 0.0470
_refine_ls_R_factor_gt 0.0376
_refine_ls_shift/su_max 0.003
_refine_ls_shift/su_mean 0.000
_refine_ls_structure_factor_coef Fsqd
_refine_ls_weighting_details 'w=1/[\s^2^(Fo^2^)+(0.0354P)^2^+3.3573P] where P=(Fo^2^+2Fc^2^)/3'
_refine_ls_weighting_scheme calc
_refine_ls_wR_factor_gt 0.0886
_refine_ls_wR_factor_ref 0.0939
_reflns_Friedel_coverage 0.000
_reflns_number_gt 8630
_reflns_number_total 10001
_reflns_threshold_expression 'I > 2\s(I)'
_cod_data_source_file ja7b13783_si_002.cif
_cod_data_source_block mo_ls648_0m_a
_cod_original_cell_volume 4534.4(7)
_cod_database_code 4132003
_shelx_shelxl_version_number 2014/7
_shelx_space_group_comment
;
The symmetry employed for this shelxl refinement is uniquely defined
by the following loop, which should always be used as a source of
symmetry information in preference to the above space-group names.
They are only intended as comments.
;
_shelx_estimated_absorpt_t_max 0.893
_shelx_estimated_absorpt_t_min 0.866
_olex2_refinement_description
;
1. Fixed Uiso
 At 1.2 times of:
  All C(H) groups, All N(H) groups
 At 1.5 times of:
  All C(H,H,H) groups
2.a Ternary CH refined with riding coordinates:
 N4(H4), C20(H20), C23(H23), C39(H39), C42(H42)
2.b Aromatic/amide H refined with riding coordinates:
 C9(H9), C10(H10), C11(H11), C12(H12), C13(H13), C16(H16), C17(H17), C18(H18),
 C28(H28), C29(H29), C30(H30), C31(H31), C32(H32), C35(H35), C36(H36), C37(H37)
2.c Idealised Me refined as rotating group:
 C1(H1A,H1B,H1C), C01B(H01A,H01B,H01C), C2(H2A,H2B,H2C), C4(H4A,H4B,H4C),
 C5(H5A,H5B,H5C), C6(H6A,H6B,H6C), C017(H01D,H01E,H01F), C21(H21A,H21B,H21C),
 C22(H22A,H22B,H22C), C24(H24A,H24B,H24C), C25(H25A,H25B,H25C), C40(H40A,H40B,
 H40C), C41(H41A,H41B,H41C), C43(H43A,H43B,H43C), C44(H44A,H44B,H44C)
;
_olex2_submission_original_sample_id EL06-21
_olex2_submission_special_instructions 'No special instructions were received'

loop_
_space_group_symop_operation_xyz
'x, y, z'
'-x+1/2, y+1/2, -z+1/2'
'-x, -y, -z'
'x-1/2, -y-1/2, z-1/2'

loop_
_atom_site_label
_atom_site_type_symbol
_atom_site_fract_x
_atom_site_fract_y
_atom_site_fract_z
_atom_site_U_iso_or_equiv
_atom_site_adp_type
_atom_site_occupancy
_atom_site_site_symmetry_order
_atom_site_calc_flag
_atom_site_refinement_flags_posn
Ti1 Ti 0.60915(2) 0.63810(2) 0.57560(2) 0.01234(7) Uani 1 1 d .
Si1 Si 0.67978(3) 0.56503(2) 0.37881(3) 0.01525(9) Uani 1 1 d .
O1 O 0.70927(8) 0.68772(4) 0.61176(7) 0.0158(2) Uani 1 1 d .
O2 O 0.46378(8) 0.61421(4) 0.62947(7) 0.0162(2) Uani 1 1 d .
N1 N 0.65325(10) 0.60474(5) 0.47688(9) 0.0177(3) Uani 1 1 d .
N2 N 0.61297(10) 0.59732(4) 0.71554(9) 0.0140(2) Uani 1 1 d .
N3 N 0.80533(10) 0.74647(4) 0.52844(9) 0.0179(3) Uani 1 1 d .
N4 N 0.50203(10) 0.68992(5) 0.49928(10) 0.0196(3) Uani 1 1 d .
H4 H 0.5486 0.7126 0.4612 0.024 Uiso 1 1 calc R
C1 C 0.64220(14) 0.50239(6) 0.41726(12) 0.0252(3) Uani 1 1 d .
H1A H 0.6874 0.4924 0.4759 0.038 Uiso 1 1 calc GR
H1B H 0.6529 0.4801 0.3608 0.038 Uiso 1 1 calc GR
H1C H 0.5665 0.5018 0.4353 0.038 Uiso 1 1 calc GR
C01B C 0.42408(16) 0.66904(8) 0.42464(14) 0.0363(5) Uani 1 1 d .
H01A H 0.4628 0.6529 0.3708 0.054 Uiso 1 1 calc GR
H01B H 0.3789 0.6949 0.3952 0.054 Uiso 1 1 calc GR
H01C H 0.3787 0.6454 0.4583 0.054 Uiso 1 1 calc GR
C2 C 0.59969(13) 0.58331(6) 0.26197(11) 0.0216(3) Uani 1 1 d .
H2A H 0.5229 0.5829 0.2760 0.032 Uiso 1 1 calc GR
H2B H 0.6137 0.5606 0.2070 0.032 Uiso 1 1 calc GR
H2C H 0.6206 0.6160 0.2418 0.032 Uiso 1 1 calc GR
C3 C 0.82751(12) 0.56528(6) 0.34818(12) 0.0204(3) Uani 1 1 d .
C4 C 0.89626(14) 0.55121(8) 0.44233(13) 0.0319(4) Uani 1 1 d .
H4A H 0.8801 0.5729 0.4984 0.048 Uiso 1 1 calc GR
H4B H 0.9726 0.5539 0.4273 0.048 Uiso 1 1 calc GR
H4C H 0.8801 0.5178 0.4614 0.048 Uiso 1 1 calc GR
C5 C 0.84628(15) 0.52875(7) 0.26266(13) 0.0313(4) Uani 1 1 d .
H5A H 0.8277 0.4962 0.2855 0.047 Uiso 1 1 calc GR
H5B H 0.9221 0.5295 0.2450 0.047 Uiso 1 1 calc GR
H5C H 0.8010 0.5373 0.2030 0.047 Uiso 1 1 calc GR
C6 C 0.86245(16) 0.61561(7) 0.31396(17) 0.0387(5) Uani 1 1 d .
H6A H 0.8195 0.6252 0.2536 0.058 Uiso 1 1 calc GR
H6B H 0.9387 0.6149 0.2979 0.058 Uiso 1 1 calc GR
H6C H 0.8516 0.6390 0.3685 0.058 Uiso 1 1 calc GR
C7 C 0.79969(12) 0.70658(5) 0.57755(10) 0.0150(3) Uani 1 1 d .
C8 C 0.90050(12) 0.67841(5) 0.59947(11) 0.0160(3) Uani 1 1 d .
C9 C 0.90348(12) 0.64158(5) 0.67204(11) 0.0177(3) Uani 1 1 d .
H9 H 0.8416 0.6350 0.7099 0.021 Uiso 1 1 calc R
C10 C 0.99675(13) 0.61452(6) 0.68913(12) 0.0218(3) Uani 1 1 d .
H10 H 0.9986 0.5899 0.7394 0.026 Uiso 1 1 calc R
C11 C 1.08647(13) 0.62327(6) 0.63357(13) 0.0247(3) Uani 1 1 d .
H11 H 1.1495 0.6043 0.6446 0.030 Uiso 1 1 calc R
C12 C 1.08431(14) 0.65998(6) 0.56117(13) 0.0264(4) Uani 1 1 d .
H12 H 1.1461 0.6662 0.5229 0.032 Uiso 1 1 calc R
C13 C 0.99195(13) 0.68751(6) 0.54487(12) 0.0224(3) Uani 1 1 d .
H13 H 0.9912 0.7128 0.4960 0.027 Uiso 1 1 calc R
C14 C 0.71058(12) 0.77271(5) 0.50150(11) 0.0179(3) Uani 1 1 d .
C15 C 0.66647(14) 0.76787(5) 0.40173(12) 0.0225(3) Uani 1 1 d .
C16 C 0.57642(15) 0.79552(6) 0.37352(13) 0.0268(4) Uani 1 1 d .
H16 H 0.5453 0.7923 0.3071 0.032 Uiso 1 1 calc R
C17 C 0.53162(14) 0.82758(6) 0.44052(13) 0.0268(4) Uani 1 1 d .
H17 H 0.4701 0.8460 0.4202 0.032 Uiso 1 1 calc R
C017 C 0.44593(13) 0.71938(6) 0.57423(13) 0.0242(3) Uani 1 1 d .
H01D H 0.3941 0.6991 0.6089 0.036 Uiso 1 1 calc GR
H01E H 0.4079 0.7460 0.5396 0.036 Uiso 1 1 calc GR
H01F H 0.4985 0.7325 0.6240 0.036 Uiso 1 1 calc GR
C18 C 0.57694(13) 0.83274(6) 0.53769(13) 0.0233(3) Uani 1 1 d .
H18 H 0.5463 0.8550 0.5832 0.028 Uiso 1 1 calc R
C19 C 0.66683(12) 0.80570(5) 0.56962(11) 0.0185(3) Uani 1 1 d .
C20 C 0.71740(16) 0.73267(6) 0.32878(12) 0.0289(4) Uani 1 1 d .
H20 H 0.7294 0.7014 0.3658 0.035 Uiso 1 1 calc R
C21 C 0.6474(2) 0.72179(7) 0.23393(14) 0.0482(6) Uani 1 1 d .
H21A H 0.5770 0.7099 0.2539 0.072 Uiso 1 1 calc GR
H21B H 0.6824 0.6971 0.1933 0.072 Uiso 1 1 calc GR
H21C H 0.6378 0.7514 0.1938 0.072 Uiso 1 1 calc GR
C22 C 0.82739(19) 0.75122(7) 0.29775(15) 0.0414(5) Uani 1 1 d .
H22A H 0.8180 0.7812 0.2586 0.062 Uiso 1 1 calc GR
H22B H 0.8619 0.7267 0.2562 0.062 Uiso 1 1 calc GR
H22C H 0.8726 0.7576 0.3586 0.062 Uiso 1 1 calc GR
C23 C 0.72074(13) 0.81332(6) 0.67352(11) 0.0201(3) Uani 1 1 d .
H23 H 0.7519 0.7816 0.6964 0.024 Uiso 1 1 calc R
C24 C 0.64495(17) 0.83044(8) 0.75373(14) 0.0400(5) Uani 1 1 d .
H24A H 0.6182 0.8629 0.7361 0.060 Uiso 1 1 calc GR
H24B H 0.6835 0.8316 0.8197 0.060 Uiso 1 1 calc GR
H24C H 0.5842 0.8080 0.7571 0.060 Uiso 1 1 calc GR
C25 C 0.81347(18) 0.84902(8) 0.66317(15) 0.0416(5) Uani 1 1 d .
H25A H 0.8650 0.8360 0.6158 0.062 Uiso 1 1 calc GR
H25B H 0.8496 0.8540 0.7296 0.062 Uiso 1 1 calc GR
H25C H 0.7854 0.8800 0.6375 0.062 Uiso 1 1 calc GR
C26 C 0.50742(12) 0.59730(5) 0.71319(11) 0.0140(3) Uani 1 1 d .
C27 C 0.43435(12) 0.58227(5) 0.79416(11) 0.0148(3) Uani 1 1 d .
C28 C 0.33673(12) 0.60674(5) 0.79946(12) 0.0183(3) Uani 1 1 d .
H28 H 0.3194 0.6317 0.7520 0.022 Uiso 1 1 calc R
C29 C 0.26482(13) 0.59501(6) 0.87338(12) 0.0231(3) Uani 1 1 d .
H29 H 0.1999 0.6128 0.8786 0.028 Uiso 1 1 calc R
C30 C 0.28818(13) 0.55709(6) 0.93984(12) 0.0227(3) Uani 1 1 d .
H30 H 0.2385 0.5485 0.9898 0.027 Uiso 1 1 calc R
C31 C 0.38371(13) 0.53176(6) 0.93343(12) 0.0220(3) Uani 1 1 d .
H31 H 0.3986 0.5055 0.9782 0.026 Uiso 1 1 calc R
C32 C 0.45794(12) 0.54460(5) 0.86184(11) 0.0183(3) Uani 1 1 d .
H32 H 0.5244 0.5278 0.8590 0.022 Uiso 1 1 calc R
C33 C 0.68108(11) 0.58633(5) 0.80188(10) 0.0150(3) Uani 1 1 d .
C34 C 0.74981(12) 0.54604(5) 0.79458(11) 0.0170(3) Uani 1 1 d .
C35 C 0.82034(13) 0.53604(6) 0.87672(12) 0.0237(3) Uani 1 1 d .
H35 H 0.8681 0.5093 0.8733 0.028 Uiso 1 1 calc R
C36 C 0.82157(14) 0.56461(7) 0.96316(13) 0.0285(4) Uani 1 1 d .
H36 H 0.8682 0.5567 1.0193 0.034 Uiso 1 1 calc R
C37 C 0.75524(14) 0.60441(6) 0.96776(12) 0.0255(4) Uani 1 1 d .
H37 H 0.7576 0.6239 1.0271 0.031 Uiso 1 1 calc R
C38 C 0.68452(12) 0.61677(6) 0.88717(11) 0.0192(3) Uani 1 1 d .
C39 C 0.74468(12) 0.51440(5) 0.70054(12) 0.0197(3) Uani 1 1 d .
H39 H 0.7324 0.5361 0.6406 0.024 Uiso 1 1 calc R
C40 C 0.64928(13) 0.47943(6) 0.70382(13) 0.0246(3) Uani 1 1 d .
H40A H 0.6559 0.4597 0.7654 0.037 Uiso 1 1 calc GR
H40B H 0.6489 0.4583 0.6441 0.037 Uiso 1 1 calc GR
H40C H 0.5821 0.4979 0.7041 0.037 Uiso 1 1 calc GR
C41 C 0.84777(14) 0.48566(6) 0.68405(15) 0.0298(4) Uani 1 1 d .
H41A H 0.9091 0.5079 0.6832 0.045 Uiso 1 1 calc GR
H41B H 0.8413 0.4685 0.6192 0.045 Uiso 1 1 calc GR
H41C H 0.8589 0.4622 0.7392 0.045 Uiso 1 1 calc GR
C42 C 0.61804(14) 0.66287(6) 0.89398(12) 0.0239(3) Uani 1 1 d .
H42 H 0.5725 0.6656 0.8303 0.029 Uiso 1 1 calc R
C43 C 0.54266(15) 0.66120(7) 0.98332(13) 0.0299(4) Uani 1 1 d .
H43A H 0.4950 0.6331 0.9760 0.045 Uiso 1 1 calc GR
H43B H 0.4995 0.6909 0.9841 0.045 Uiso 1 1 calc GR
H43C H 0.5854 0.6586 1.0469 0.045 Uiso 1 1 calc GR
C44 C 0.69180(17) 0.70750(7) 0.90047(15) 0.0369(4) Uani 1 1 d .
H44A H 0.7372 0.7058 0.9626 0.055 Uiso 1 1 calc GR
H44B H 0.6478 0.7369 0.9014 0.055 Uiso 1 1 calc GR
H44C H 0.7374 0.7082 0.8415 0.055 Uiso 1 1 calc GR

loop_
_atom_site_aniso_label
_atom_site_aniso_U_11
_atom_site_aniso_U_22
_atom_site_aniso_U_33
_atom_site_aniso_U_23
_atom_site_aniso_U_13
_atom_site_aniso_U_12
Ti1 0.01206(13) 0.01351(12) 0.01137(12) 0.00084(9) -0.00081(9) 0.00080(9)
Si1 0.0156(2) 0.01627(19) 0.01381(19) -0.00270(15) -0.00032(15) -0.00072(15)
O1 0.0163(5) 0.0150(5) 0.0162(5) 0.0005(4) 0.0001(4) -0.0018(4)
O2 0.0150(5) 0.0182(5) 0.0150(5) 0.0036(4) -0.0027(4) -0.0009(4)
N1 0.0172(6) 0.0195(6) 0.0165(6) -0.0012(5) -0.0002(5) 0.0015(5)
N2 0.0133(6) 0.0145(6) 0.0138(6) 0.0019(4) -0.0015(5) 0.0007(4)
N3 0.0204(7) 0.0162(6) 0.0171(6) 0.0006(5) 0.0008(5) -0.0008(5)
N4 0.0164(6) 0.0248(7) 0.0178(6) 0.0054(5) 0.0015(5) 0.0036(5)
C1 0.0316(9) 0.0202(8) 0.0234(8) -0.0002(6) -0.0042(7) -0.0068(7)
C01B 0.0325(10) 0.0505(12) 0.0251(9) -0.0046(8) -0.0129(8) 0.0160(9)
C2 0.0221(8) 0.0235(8) 0.0188(7) -0.0015(6) -0.0024(6) -0.0002(6)
C3 0.0164(8) 0.0251(8) 0.0198(7) -0.0058(6) 0.0013(6) 0.0011(6)
C4 0.0197(9) 0.0511(11) 0.0246(9) -0.0106(8) -0.0034(7) 0.0088(8)
C5 0.0264(9) 0.0448(11) 0.0227(8) -0.0127(8) 0.0011(7) 0.0086(8)
C6 0.0241(10) 0.0381(11) 0.0544(13) 0.0029(9) 0.0075(9) -0.0077(8)
C7 0.0184(7) 0.0155(7) 0.0112(6) -0.0033(5) 0.0005(5) -0.0026(5)
C8 0.0178(7) 0.0148(7) 0.0152(7) -0.0042(5) -0.0020(5) -0.0016(5)
C9 0.0177(7) 0.0187(7) 0.0164(7) -0.0008(6) -0.0020(6) -0.0029(6)
C10 0.0251(8) 0.0198(7) 0.0199(7) -0.0003(6) -0.0079(6) 0.0011(6)
C11 0.0189(8) 0.0277(8) 0.0270(8) -0.0047(7) -0.0062(6) 0.0041(6)
C12 0.0185(8) 0.0331(9) 0.0276(8) -0.0019(7) 0.0029(7) 0.0000(7)
C13 0.0233(8) 0.0221(8) 0.0218(8) 0.0015(6) 0.0015(6) -0.0011(6)
C14 0.0209(8) 0.0139(7) 0.0189(7) 0.0043(5) -0.0014(6) -0.0035(6)
C15 0.0340(9) 0.0141(7) 0.0192(7) 0.0041(6) -0.0036(7) -0.0054(6)
C16 0.0343(10) 0.0200(8) 0.0252(8) 0.0076(6) -0.0112(7) -0.0078(7)
C17 0.0213(8) 0.0247(8) 0.0339(9) 0.0125(7) -0.0067(7) -0.0012(6)
C017 0.0228(8) 0.0193(7) 0.0307(9) 0.0009(6) 0.0031(7) 0.0054(6)
C18 0.0210(8) 0.0213(8) 0.0278(8) 0.0059(6) 0.0018(6) 0.0011(6)
C19 0.0182(8) 0.0167(7) 0.0204(7) 0.0035(6) 0.0000(6) -0.0028(6)
C20 0.0511(12) 0.0173(8) 0.0180(8) 0.0018(6) -0.0026(7) -0.0023(7)
C21 0.0922(19) 0.0268(10) 0.0240(9) -0.0029(8) -0.0195(10) 0.0044(10)
C22 0.0730(15) 0.0246(9) 0.0281(9) -0.0002(7) 0.0215(10) -0.0048(9)
C23 0.0228(8) 0.0198(7) 0.0177(7) 0.0012(6) 0.0006(6) 0.0029(6)
C24 0.0366(11) 0.0578(13) 0.0260(9) -0.0053(9) 0.0043(8) 0.0109(9)
C25 0.0457(12) 0.0528(12) 0.0255(9) 0.0048(8) -0.0097(8) -0.0230(10)
C26 0.0158(7) 0.0109(6) 0.0153(7) -0.0002(5) -0.0004(5) 0.0001(5)
C27 0.0145(7) 0.0145(6) 0.0152(7) -0.0016(5) -0.0006(5) -0.0027(5)
C28 0.0177(8) 0.0152(7) 0.0220(7) 0.0007(6) -0.0001(6) 0.0002(6)
C29 0.0183(8) 0.0236(8) 0.0276(8) -0.0012(6) 0.0048(6) 0.0022(6)
C30 0.0207(8) 0.0278(8) 0.0201(7) -0.0005(6) 0.0062(6) -0.0047(6)
C31 0.0234(8) 0.0244(8) 0.0180(7) 0.0051(6) -0.0003(6) -0.0017(6)
C32 0.0176(7) 0.0209(7) 0.0163(7) 0.0023(6) -0.0008(6) 0.0010(6)
C33 0.0124(7) 0.0186(7) 0.0139(7) 0.0052(5) -0.0010(5) -0.0028(5)
C34 0.0121(7) 0.0198(7) 0.0191(7) 0.0070(6) 0.0007(5) -0.0021(5)
C35 0.0159(8) 0.0268(8) 0.0282(8) 0.0126(7) -0.0022(6) 0.0017(6)
C36 0.0210(8) 0.0427(10) 0.0210(8) 0.0131(7) -0.0092(6) -0.0046(7)
C37 0.0244(9) 0.0365(9) 0.0153(7) 0.0013(7) -0.0037(6) -0.0082(7)
C38 0.0171(8) 0.0232(8) 0.0172(7) 0.0020(6) 0.0008(6) -0.0043(6)
C39 0.0172(8) 0.0182(7) 0.0237(8) 0.0029(6) 0.0013(6) 0.0033(6)
C40 0.0219(8) 0.0220(8) 0.0300(9) -0.0013(6) 0.0010(7) -0.0015(6)
C41 0.0217(9) 0.0256(9) 0.0421(10) 0.0002(7) 0.0029(7) 0.0065(7)
C42 0.0285(9) 0.0232(8) 0.0197(8) -0.0047(6) -0.0012(6) -0.0011(7)
C43 0.0314(10) 0.0328(9) 0.0256(9) -0.0095(7) 0.0020(7) -0.0010(7)
C44 0.0456(12) 0.0279(9) 0.0374(10) -0.0060(8) 0.0044(9) -0.0084(8)

loop_
_atom_type_symbol
_atom_type_description
_atom_type_scat_dispersion_real
_atom_type_scat_dispersion_imag
_atom_type_scat_source
C C 0.0033 0.0016 'International Tables Vol C Tables 4.2.6.8 and 6.1.1.4'
H H 0.0000 0.0000 'International Tables Vol C Tables 4.2.6.8 and 6.1.1.4'
N N 0.0061 0.0033 'International Tables Vol C Tables 4.2.6.8 and 6.1.1.4'
O O 0.0106 0.0060 'International Tables Vol C Tables 4.2.6.8 and 6.1.1.4'
Si Si 0.0817 0.0704 'International Tables Vol C Tables 4.2.6.8 and 6.1.1.4'
Ti Ti 0.2776 0.4457 'International Tables Vol C Tables 4.2.6.8 and 6.1.1.4'

loop_
_geom_angle_atom_site_label_1
_geom_angle_atom_site_label_2
_geom_angle_atom_site_label_3
_geom_angle
O1 Ti1 O2 135.60(4)
O1 Ti1 N2 99.61(4)
O1 Ti1 N4 91.53(5)
O1 Ti1 C26 118.91(4)
O2 Ti1 N2 62.24(4)
O2 Ti1 N4 80.86(5)
O2 Ti1 C26 31.03(4)
N1 Ti1 O1 110.84(6)
N1 Ti1 O2 113.53(5)
N1 Ti1 N2 111.98(5)
N1 Ti1 N4 102.14(5)
N1 Ti1 C26 119.63(5)
N2 Ti1 N4 137.02(5)
N2 Ti1 C26 31.42(5)
N4 Ti1 C26 108.22(5)
N1 Si1 C1 109.04(7)
N1 Si1 C2 109.47(7)
N1 Si1 C3 111.61(7)
C1 Si1 C2 110.01(7)
C1 Si1 C3 108.39(8)
C2 Si1 C3 108.30(7)
C7 O1 Ti1 138.58(9)
C26 O2 Ti1 93.62(8)
Ti1 N1 Si1 170.70(9)
C26 N2 Ti1 89.37(8)
C26 N2 C33 125.67(12)
C33 N2 Ti1 141.86(10)
C7 N3 C14 120.39(13)
Ti1 N4 H4 106.7
C01B N4 Ti1 115.38(11)
C01B N4 H4 106.7
C01B N4 C017 110.36(13)
C017 N4 Ti1 110.40(9)
C017 N4 H4 106.7
Si1 C1 H1A 109.5
Si1 C1 H1B 109.5
Si1 C1 H1C 109.5
H1A C1 H1B 109.5
H1A C1 H1C 109.5
H1B C1 H1C 109.5
N4 C01B H01A 109.5
N4 C01B H01B 109.5
N4 C01B H01C 109.5
H01A C01B H01B 109.5
H01A C01B H01C 109.5
H01B C01B H01C 109.5
Si1 C2 H2A 109.5
Si1 C2 H2B 109.5
Si1 C2 H2C 109.5
H2A C2 H2B 109.5
H2A C2 H2C 109.5
H2B C2 H2C 109.5
C4 C3 Si1 110.05(11)
C4 C3 C5 109.48(14)
C5 C3 Si1 109.16(11)
C6 C3 Si1 110.76(12)
C6 C3 C4 108.28(15)
C6 C3 C5 109.09(15)
C3 C4 H4A 109.5
C3 C4 H4B 109.5
C3 C4 H4C 109.5
H4A C4 H4B 109.5
H4A C4 H4C 109.5
H4B C4 H4C 109.5
C3 C5 H5A 109.5
C3 C5 H5B 109.5
C3 C5 H5C 109.5
H5A C5 H5B 109.5
H5A C5 H5C 109.5
H5B C5 H5C 109.5
C3 C6 H6A 109.5
C3 C6 H6B 109.5
C3 C6 H6C 109.5
H6A C6 H6B 109.5
H6A C6 H6C 109.5
H6B C6 H6C 109.5
O1 C7 C8 116.30(12)
N3 C7 O1 124.73(14)
N3 C7 C8 118.97(14)
C9 C8 C7 120.86(14)
C13 C8 C7 120.10(13)
C13 C8 C9 119.00(14)
C8 C9 H9 119.9
C10 C9 C8 120.23(15)
C10 C9 H9 119.9
C9 C10 H10 119.8
C11 C10 C9 120.39(15)
C11 C10 H10 119.8
C10 C11 H11 120.1
C10 C11 C12 119.78(15)
C12 C11 H11 120.1
C11 C12 H12 120.0
C13 C12 C11 120.02(16)
C13 C12 H12 120.0
C8 C13 H13 119.7
C12 C13 C8 120.56(15)
C12 C13 H13 119.7
C15 C14 N3 118.43(14)
C19 C14 N3 120.61(13)
C19 C14 C15 120.75(14)
C14 C15 C20 119.52(15)
C16 C15 C14 118.51(15)
C16 C15 C20 121.96(14)
C15 C16 H16 119.4
C17 C16 C15 121.21(15)
C17 C16 H16 119.4
C16 C17 H17 120.1
C16 C17 C18 119.77(15)
C18 C17 H17 120.1
N4 C017 H01D 109.5
N4 C017 H01E 109.5
N4 C017 H01F 109.5
H01D C017 H01E 109.5
H01D C017 H01F 109.5
H01E C017 H01F 109.5
C17 C18 H18 119.4
C17 C18 C19 121.15(16)
C19 C18 H18 119.4
C14 C19 C23 119.95(13)
C18 C19 C14 118.59(14)
C18 C19 C23 121.38(14)
C15 C20 H20 107.5
C15 C20 C21 113.92(17)
C15 C20 C22 110.60(14)
C21 C20 H20 107.5
C21 C20 C22 109.58(17)
C22 C20 H20 107.5
C20 C21 H21A 109.5
C20 C21 H21B 109.5
C20 C21 H21C 109.5
H21A C21 H21B 109.5
H21A C21 H21C 109.5
H21B C21 H21C 109.5
C20 C22 H22A 109.5
C20 C22 H22B 109.5
C20 C22 H22C 109.5
H22A C22 H22B 109.5
H22A C22 H22C 109.5
H22B C22 H22C 109.5
C19 C23 H23 107.8
C19 C23 C25 108.59(13)
C24 C23 C19 114.05(14)
C24 C23 H23 107.8
C24 C23 C25 110.57(16)
C25 C23 H23 107.8
C23 C24 H24A 109.5
C23 C24 H24B 109.5
C23 C24 H24C 109.5
H24A C24 H24B 109.5
H24A C24 H24C 109.5
H24B C24 H24C 109.5
C23 C25 H25A 109.5
C23 C25 H25B 109.5
C23 C25 H25C 109.5
H25A C25 H25B 109.5
H25A C25 H25C 109.5
H25B C25 H25C 109.5
O2 C26 Ti1 55.35(7)
O2 C26 N2 113.99(13)
O2 C26 C27 117.63(12)
N2 C26 Ti1 59.21(7)
N2 C26 C27 128.35(13)
C27 C26 Ti1 168.50(10)
C28 C27 C26 117.20(13)
C28 C27 C32 119.53(14)
C32 C27 C26 123.25(13)
C27 C28 H28 119.7
C29 C28 C27 120.51(14)
C29 C28 H28 119.7
C28 C29 H29 120.2
C28 C29 C30 119.66(15)
C30 C29 H29 120.2
C29 C30 H30 119.9
C31 C30 C29 120.17(15)
C31 C30 H30 119.9
C30 C31 H31 119.8
C30 C31 C32 120.34(14)
C32 C31 H31 119.8
C27 C32 H32 120.1
C31 C32 C27 119.71(14)
C31 C32 H32 120.1
C34 C33 N2 117.21(13)
C38 C33 N2 120.84(13)
C38 C33 C34 121.78(13)
C33 C34 C39 120.21(12)
C35 C34 C33 117.94(14)
C35 C34 C39 121.84(14)
C34 C35 H35 119.5
C36 C35 C34 120.91(15)
C36 C35 H35 119.5
C35 C36 H36 119.9
C37 C36 C35 120.11(14)
C37 C36 H36 119.9
C36 C37 H37 119.2
C36 C37 C38 121.54(15)
C38 C37 H37 119.2
C33 C38 C42 123.16(13)
C37 C38 C33 117.63(15)
C37 C38 C42 119.18(14)
C34 C39 H39 107.7
C34 C39 C40 110.46(13)
C34 C39 C41 113.85(13)
C40 C39 H39 107.7
C41 C39 H39 107.7
C41 C39 C40 109.33(13)
C39 C40 H40A 109.5
C39 C40 H40B 109.5
C39 C40 H40C 109.5
H40A C40 H40B 109.5
H40A C40 H40C 109.5
H40B C40 H40C 109.5
C39 C41 H41A 109.5
C39 C41 H41B 109.5
C39 C41 H41C 109.5
H41A C41 H41B 109.5
H41A C41 H41C 109.5
H41B C41 H41C 109.5
C38 C42 H42 107.8
C38 C42 C43 111.64(14)
C38 C42 C44 110.45(15)
C43 C42 H42 107.8
C43 C42 C44 111.20(14)
C44 C42 H42 107.8
C42 C43 H43A 109.5
C42 C43 H43B 109.5
C42 C43 H43C 109.5
H43A C43 H43B 109.5
H43A C43 H43C 109.5
H43B C43 H43C 109.5
C42 C44 H44A 109.5
C42 C44 H44B 109.5
C42 C44 H44C 109.5
H44A C44 H44B 109.5
H44A C44 H44C 109.5
H44B C44 H44C 109.5

loop_
_geom_bond_atom_site_label_1
_geom_bond_atom_site_label_2
_geom_bond_distance
Ti1 O1 1.9015(10)
Ti1 O2 2.0751(11)
Ti1 N1 1.7029(13)
Ti1 N2 2.1628(12)
Ti1 N4 2.1781(13)
Ti1 C26 2.5176(15)
Si1 N1 1.7377(13)
Si1 C1 1.8674(16)
Si1 C2 1.8751(15)
Si1 C3 1.8965(16)
O1 C7 1.3334(18)
O2 C26 1.3005(17)
N2 C26 1.3126(19)
N2 C33 1.4282(17)
N3 C7 1.2816(19)
N3 C14 1.4182(19)
N4 H4 1.0000
N4 C01B 1.475(2)
N4 C017 1.476(2)
C1 H1A 0.9800
C1 H1B 0.9800
C1 H1C 0.9800
C01B H01A 0.9800
C01B H01B 0.9800
C01B H01C 0.9800
C2 H2A 0.9800
C2 H2B 0.9800
C2 H2C 0.9800
C3 C4 1.533(2)
C3 C5 1.538(2)
C3 C6 1.530(2)
C4 H4A 0.9800
C4 H4B 0.9800
C4 H4C 0.9800
C5 H5A 0.9800
C5 H5B 0.9800
C5 H5C 0.9800
C6 H6A 0.9800
C6 H6B 0.9800
C6 H6C 0.9800
C7 C8 1.496(2)
C8 C9 1.397(2)
C8 C13 1.392(2)
C9 H9 0.9500
C9 C10 1.392(2)
C10 H10 0.9500
C10 C11 1.379(2)
C11 H11 0.9500
C11 C12 1.393(2)
C12 H12 0.9500
C12 C13 1.388(2)
C13 H13 0.9500
C14 C15 1.415(2)
C14 C19 1.404(2)
C15 C16 1.396(2)
C15 C20 1.523(2)
C16 H16 0.9500
C16 C17 1.383(3)
C17 H17 0.9500
C17 C18 1.390(2)
C017 H01D 0.9800
C017 H01E 0.9800
C017 H01F 0.9800
C18 H18 0.9500
C18 C19 1.397(2)
C19 C23 1.519(2)
C20 H20 1.0000
C20 C21 1.529(2)
C20 C22 1.531(3)
C21 H21A 0.9800
C21 H21B 0.9800
C21 H21C 0.9800
C22 H22A 0.9800
C22 H22B 0.9800
C22 H22C 0.9800
C23 H23 1.0000
C23 C24 1.519(2)
C23 C25 1.528(2)
C24 H24A 0.9800
C24 H24B 0.9800
C24 H24C 0.9800
C25 H25A 0.9800
C25 H25B 0.9800
C25 H25C 0.9800
C26 C27 1.487(2)
C27 C28 1.394(2)
C27 C32 1.396(2)
C28 H28 0.9500
C28 C29 1.386(2)
C29 H29 0.9500
C29 C30 1.390(2)
C30 H30 0.9500
C30 C31 1.385(2)
C31 H31 0.9500
C31 C32 1.391(2)
C32 H32 0.9500
C33 C34 1.409(2)
C33 C38 1.405(2)
C34 C35 1.398(2)
C34 C39 1.518(2)
C35 H35 0.9500
C35 C36 1.387(3)
C36 H36 0.9500
C36 C37 1.377(3)
C37 H37 0.9500
C37 C38 1.398(2)
C38 C42 1.523(2)
C39 H39 1.0000
C39 C40 1.532(2)
C39 C41 1.531(2)
C40 H40A 0.9800
C40 H40B 0.9800
C40 H40C 0.9800
C41 H41A 0.9800
C41 H41B 0.9800
C41 H41C 0.9800
C42 H42 1.0000
C42 C43 1.534(2)
C42 C44 1.537(2)
C43 H43A 0.9800
C43 H43B 0.9800
C43 H43C 0.9800
C44 H44A 0.9800
C44 H44B 0.9800
C44 H44C 0.9800

loop_
_geom_torsion_atom_site_label_1
_geom_torsion_atom_site_label_2
_geom_torsion_atom_site_label_3
_geom_torsion_atom_site_label_4
_geom_torsion
Ti1 O1 C7 N3 101.99(17)
Ti1 O1 C7 C8 -78.18(17)
Ti1 O2 C26 N2 -8.59(12)
Ti1 O2 C26 C27 169.34(10)
Ti1 N2 C26 O2 8.23(12)
Ti1 N2 C26 C27 -169.44(13)
Ti1 N2 C33 C34 -88.74(18)
Ti1 N2 C33 C38 86.65(19)
Ti1 C26 C27 C28 19.6(6)
Ti1 C26 C27 C32 -162.2(4)
O1 C7 C8 C9 -15.28(19)
O1 C7 C8 C13 162.45(13)
O2 C26 C27 C28 -30.17(18)
O2 C26 C27 C32 148.12(14)
N1 Si1 C3 C4 58.63(13)
N1 Si1 C3 C5 178.80(11)
N1 Si1 C3 C6 -61.07(14)
N2 C26 C27 C28 147.43(15)
N2 C26 C27 C32 -34.3(2)
N2 C33 C34 C35 177.26(13)
N2 C33 C34 C39 -3.8(2)
N2 C33 C38 C37 -178.31(14)
N2 C33 C38 C42 -0.3(2)
N3 C7 C8 C9 164.57(13)
N3 C7 C8 C13 -17.7(2)
N3 C14 C15 C16 -176.79(14)
N3 C14 C15 C20 3.7(2)
N3 C14 C19 C18 176.41(14)
N3 C14 C19 C23 -0.4(2)
C1 Si1 C3 C4 -61.48(13)
C1 Si1 C3 C5 58.70(13)
C1 Si1 C3 C6 178.83(12)
C2 Si1 C3 C4 179.19(12)
C2 Si1 C3 C5 -60.63(13)
C2 Si1 C3 C6 59.50(14)
C7 N3 C14 C15 -99.28(17)
C7 N3 C14 C19 85.90(18)
C7 C8 C9 C10 177.74(13)
C7 C8 C13 C12 -176.84(14)
C8 C9 C10 C11 -1.0(2)
C9 C8 C13 C12 0.9(2)
C9 C10 C11 C12 1.1(2)
C10 C11 C12 C13 -0.2(2)
C11 C12 C13 C8 -0.8(2)
C13 C8 C9 C10 0.0(2)
C14 N3 C7 O1 -3.7(2)
C14 N3 C7 C8 176.48(12)
C14 C15 C16 C17 1.0(2)
C14 C15 C20 C21 165.89(16)
C14 C15 C20 C22 -70.17(19)
C14 C19 C23 C24 -153.85(16)
C14 C19 C23 C25 82.37(19)
C15 C14 C19 C18 1.7(2)
C15 C14 C19 C23 -175.06(14)
C15 C16 C17 C18 0.3(3)
C16 C15 C20 C21 -13.6(2)
C16 C15 C20 C22 110.33(18)
C16 C17 C18 C19 -0.6(2)
C17 C18 C19 C14 -0.4(2)
C17 C18 C19 C23 176.32(15)
C18 C19 C23 C24 29.5(2)
C18 C19 C23 C25 -94.31(19)
C19 C14 C15 C16 -2.0(2)
C19 C14 C15 C20 178.50(14)
C20 C15 C16 C17 -179.54(15)
C26 N2 C33 C34 118.12(16)
C26 N2 C33 C38 -66.5(2)
C26 C27 C28 C29 -179.50(14)
C26 C27 C32 C31 -177.96(14)
C27 C28 C29 C30 -2.9(2)
C28 C27 C32 C31 0.3(2)
C28 C29 C30 C31 1.2(2)
C29 C30 C31 C32 1.2(2)
C30 C31 C32 C27 -2.0(2)
C32 C27 C28 C29 2.1(2)
C33 N2 C26 Ti1 163.80(15)
C33 N2 C26 O2 172.02(12)
C33 N2 C26 C27 -5.6(2)
C33 C34 C35 C36 0.8(2)
C33 C34 C39 C40 -79.14(17)
C33 C34 C39 C41 157.40(14)
C33 C38 C42 C43 120.49(16)
C33 C38 C42 C44 -115.23(17)
C34 C33 C38 C37 -3.1(2)
C34 C33 C38 C42 174.85(14)
C34 C35 C36 C37 -2.1(3)
C35 C34 C39 C40 99.72(17)
C35 C34 C39 C41 -23.7(2)
C35 C36 C37 C38 0.8(3)
C36 C37 C38 C33 1.7(2)
C36 C37 C38 C42 -176.32(15)
C37 C38 C42 C43 -61.55(19)
C37 C38 C42 C44 62.73(19)
C38 C33 C34 C35 1.9(2)
C38 C33 C34 C39 -179.17(13)
C39 C34 C35 C36 -178.13(15)
